data_2005986
loop_
_publ_author_name
'Mowat, C. G.'
'Parsons, S.'
'Solan, G. A.'
'Winpenny, R. E. P.'

_publ_section_title
;Bis(6-chloro-2-pyridonato-<i>N</i>,<i>O</i>)(4,4'-dimethyl-2,2'-bipyridine-<i>N</i>,<i>N</i>')zinc(II)
 Hydrate at 150 K
;
_journal_issue 3
_journal_name_full 'Acta Crystallographica Section C'
_journal_page_first 282
_journal_page_last 283
_journal_paper_doi 10.1107/S0108270196013868
_journal_volume 53
_journal_year 1997
_chemical_formula_iupac '[Zn (C12 H12 N2) (C5 H3 Cl N O)2] , H2 O'
_chemical_formula_sum 'C22 H20 Cl2 N4 O3 Zn'
_chemical_formula_weight 524.69
_chemical_name_systematic
;
4,4'-Dimethylbipyridine-bis(6-chloro-2-pyridonato)zinc hydrate
;
_space_group_IT_number 2
_symmetry_cell_setting triclinic
_symmetry_space_group_name_Hall '-P 1'
_symmetry_space_group_name_H-M 'P -1'
_audit_creation_method SHELXL
_cell_angle_alpha 97.39(5)
_cell_angle_beta 99.85(5)
_cell_angle_gamma 113.16(3)
_cell_formula_units_Z 2
_cell_length_a 8.995(6)
_cell_length_b 9.748(7)
_cell_length_c 14.655(11)
_cell_measurement_reflns_used 24
_cell_measurement_temperature 150.0(2)
_cell_measurement_theta_max 16
_cell_measurement_theta_min 15
_cell_volume 1136.5(15)
_computing_cell_refinement DIF4
_computing_data_collection 'DIF4 (Stoe & Cie, 1990)'
_computing_data_reduction 'XRED (Stoe & Cie, 1994)'
_computing_molecular_graphics 'SHELXTL (Sheldrick, 1995)'
_computing_structure_refinement 'SHELXL93 (Sheldrick, 1993)'
_computing_structure_solution 'SHELXS86 (Sheldrick, 1990)'
_diffrn_ambient_temperature 150.0(2)
_diffrn_measurement_device
;
Stoe Stadi-4 diffractometer equipped with an Oxford Cryosystems variable
temperature device (Cosier & Glazer, 1986)
;
_diffrn_measurement_device_type
;
Stoe Stadi-4 diffractometer equipped with an Oxford Cryosystems variable
temperature device (Cosier & Glazer, 1986)
;
_diffrn_measurement_method '\w-\q scans'
_diffrn_radiation_monochromator graphite
_diffrn_radiation_source 'fine-focus sealed tube'
_diffrn_radiation_type MoK\a
_diffrn_radiation_wavelength 0.71073
_diffrn_reflns_av_R_equivalents 0.0593
_diffrn_reflns_av_sigmaI/netI 0.0574
_diffrn_reflns_limit_h_max 10
_diffrn_reflns_limit_h_min -10
_diffrn_reflns_limit_k_max 11
_diffrn_reflns_limit_k_min -11
_diffrn_reflns_limit_l_max 17
_diffrn_reflns_limit_l_min 0
_diffrn_reflns_number 5899
_diffrn_reflns_theta_max 25.02
_diffrn_reflns_theta_min 2.54
_diffrn_standards_decay_% 5
_diffrn_standards_interval_time 60
_diffrn_standards_number 3
_exptl_absorpt_coefficient_mu 1.348
_exptl_absorpt_correction_T_max 0.714
_exptl_absorpt_correction_T_min 0.645
_exptl_absorpt_correction_type '\y scans (North, Phillips & Mathews, 1968)'
_exptl_crystal_colour Colourless
_exptl_crystal_density_diffrn 1.533
_exptl_crystal_density_meas ?
_exptl_crystal_description block
_exptl_crystal_F_000 536
_exptl_crystal_size_max 0.58
_exptl_crystal_size_mid 0.27
_exptl_crystal_size_min 0.23
_refine_diff_density_max 0.485
_refine_diff_density_min -0.793
_refine_ls_extinction_method none
_refine_ls_goodness_of_fit_all 1.031
_refine_ls_goodness_of_fit_obs 1.088
_refine_ls_hydrogen_treatment 'H atoms riding, U(H) = 1.2U~eq~(C)'
_refine_ls_matrix_type full
_refine_ls_number_parameters 295
_refine_ls_number_reflns 4017
_refine_ls_number_restraints 3
_refine_ls_restrained_S_all 1.051
_refine_ls_restrained_S_obs 1.087
_refine_ls_R_factor_all 0.0691
_refine_ls_R_factor_obs 0.0443
_refine_ls_shift/esd_max 0.001
_refine_ls_shift/esd_mean 0.000
_refine_ls_structure_factor_coef Fsqd
_refine_ls_weighting_details 'w = 1/[\s^2^(Fo^2^)+( 0.0580P)^2^+0.1993P] where P=(Fo^2^+2Fc^2^)/3'
_refine_ls_weighting_scheme calc
_refine_ls_wR_factor_all 0.1086
_refine_ls_wR_factor_obs 0.0962
_reflns_number_observed 3023
_reflns_number_total 4022
_reflns_observed_criterion >2sigma(I)
_cod_data_source_file cf1147.cif
_cod_data_source_block zn2chp
_cod_depositor_comments
;
The following automatic conversions were performed:
'_symmetry_cell_setting' value 'Triclinic' changed to 'triclinic'
according to '/home/saulius/struct/CIF-dictionaries/cif_core.dic'
dictionary named 'cif_core.dic' version 2.4.1 from 2010-06-29.

Automatic conversion script
Id: cif_fix_enum 1527 2010-12-29 10:47:43Z saulius 

The following automatic conversions were performed:

'_symmetry_cell_setting' value 'Triclinic' changed to 'triclinic'
according to /home/saulius/struct/CIF-dictionaries/cif_core.dic
dictionary named 'cif_core.dic' version 2.4.1 from 2010-06-29.

Automatic conversion script
Id: cif_fix_values 1715 2011-07-08 13:25:40Z adriana 

The following automatic conversions were performed:

'_refine_ls_weighting_scheme' value 'calc w = 1/[\s^2^(Fo^2^)+(
0.0580P)^2^+0.1993P] where P=(Fo^2^+2Fc^2^)/3' was changed to 'calc'.
New tag '_refine_ls_weighting_details' was created. The value of the
new tag was set to 'w = 1/[\s^2^(Fo^2^)+( 0.0580P)^2^+0.1993P] where
P=(Fo^2^+2Fc^2^)/3'.

Automatic conversion script
Id: cif_fix_values 3143 2015-03-26 13:38:13Z robertas 
;
_cod_original_cell_volume 1136.5(14)
_cod_database_code 2005986

loop_
_symmetry_equiv_pos_as_xyz
'x, y, z'
'-x, -y, -z'

loop_
_atom_site_aniso_label
_atom_site_aniso_U_11
_atom_site_aniso_U_12
_atom_site_aniso_U_13
_atom_site_aniso_U_22
_atom_site_aniso_U_23
_atom_site_aniso_U_33
Zn 0.0195(2) 0.0037(2) 0.0094(2) 0.0227(2) 0.0097(2) 0.0306(3)
Cl1R 0.0367(6) 0.0062(4) 0.0134(5) 0.0321(5) 0.0065(4) 0.0379(6)
Cl2R 0.0468(6) 0.0252(5) 0.0113(5) 0.0429(6) 0.0062(5) 0.0314(6)
O1R 0.0256(14) 0.0076(12) 0.0139(12) 0.0329(15) 0.0088(12) 0.034(2)
O2R 0.0347(15) 0.0151(13) 0.0082(12) 0.034(2) 0.0118(12) 0.0283(15)
N1 0.019(2) 0.0059(13) 0.0089(13) 0.024(2) 0.0102(13) 0.025(2)
N1' 0.0192(15) 0.0057(13) 0.0086(14) 0.022(2) 0.0048(13) 0.030(2)
N1R 0.020(2) 0.0086(13) 0.0081(13) 0.025(2) 0.0149(14) 0.027(2)
N2R 0.0185(15) 0.0042(13) 0.0057(13) 0.022(2) 0.0056(14) 0.030(2)
C2 0.023(2) 0.005(2) 0.005(2) 0.028(2) 0.012(2) 0.026(2)
C3 0.027(2) 0.007(2) 0.001(2) 0.027(2) 0.007(2) 0.023(2)
C4 0.019(2) 0.010(2) 0.007(2) 0.024(2) 0.008(2) 0.035(2)
C5 0.020(2) 0.0066(15) 0.010(2) 0.020(2) 0.010(2) 0.028(2)
C6 0.019(2) 0.0088(14) 0.0104(15) 0.021(2) 0.0068(15) 0.024(2)
C2' 0.018(2) 0.0096(15) 0.0081(15) 0.022(2) 0.0053(15) 0.025(2)
C3' 0.025(2) 0.011(2) 0.010(2) 0.023(2) 0.008(2) 0.026(2)
C4' 0.029(2) 0.018(2) 0.010(2) 0.034(2) 0.006(2) 0.023(2)
C5' 0.023(2) 0.011(2) 0.001(2) 0.037(2) 0.002(2) 0.026(2)
C6' 0.017(2) 0.005(2) 0.003(2) 0.031(2) 0.004(2) 0.030(2)
C44 0.022(2) 0.000(2) -0.003(2) 0.032(2) 0.012(2) 0.048(3)
C44' 0.042(2) 0.023(2) 0.006(2) 0.042(2) 0.014(2) 0.029(2)
C12R 0.022(2) 0.012(2) 0.009(2) 0.029(2) 0.017(2) 0.034(2)
C13R 0.024(2) 0.008(2) 0.017(2) 0.034(2) 0.010(2) 0.047(3)
C14R 0.028(2) 0.013(2) 0.028(2) 0.042(3) 0.016(2) 0.066(3)
C15R 0.045(3) 0.019(2) 0.026(2) 0.036(2) 0.009(2) 0.047(3)
C16R 0.027(2) 0.013(2) 0.010(2) 0.028(2) 0.013(2) 0.034(2)
C22R 0.016(2) 0.0032(15) 0.005(2) 0.022(2) 0.004(2) 0.033(2)
C23R 0.025(2) 0.007(2) 0.009(2) 0.025(2) 0.000(2) 0.037(2)
C24R 0.025(2) 0.011(2) 0.007(2) 0.024(2) 0.008(2) 0.046(3)
C25R 0.025(2) 0.011(2) 0.007(2) 0.027(2) 0.013(2) 0.038(2)
C26R 0.016(2) 0.005(2) 0.007(2) 0.026(2) 0.006(2) 0.031(2)
O1S 0.039(2) -0.0054(14) 0.0076(14) 0.045(2) 0.0115(14) 0.030(2)

loop_
_atom_site_label
_atom_site_occupancy
_atom_site_fract_x
_atom_site_fract_y
_atom_site_fract_z
_atom_site_U_iso_or_equiv
_atom_site_thermal_displace_type
_atom_site_calc_flag
_atom_site_refinement_flags
_atom_site_type_symbol
Zn 1 0.28796(5) 0.78131(5) 0.31361(3) 0.02511(15) Uani d . Zn
Cl1R 1 0.24089(12) 0.48602(11) 0.07212(7) 0.0379(3) Uani d . Cl
Cl2R 1 0.19870(13) 0.85646(12) 0.02946(7) 0.0383(3) Uani d . Cl
O1R 1 0.5453(3) 0.9139(3) 0.3381(2) 0.0315(6) Uani d . O
O2R 1 0.2211(3) 0.9474(3) 0.3651(2) 0.0317(6) Uani d . O
N1 1 0.0625(3) 0.5840(3) 0.2661(2) 0.0230(7) Uani d . N
N1' 1 0.2995(4) 0.6664(3) 0.4238(2) 0.0244(7) Uani d . N
N1R 1 0.4232(3) 0.7199(3) 0.2123(2) 0.0233(7) Uani d . N
N2R 1 0.2037(3) 0.9176(3) 0.2085(2) 0.0250(7) Uani d . N
C2 1 -0.0520(4) 0.5512(4) 0.1854(3) 0.0272(8) Uani d . C
H2 1 -0.0285(4) 0.6183(4) 0.1428(3) 0.033 Uiso calc R H
C3 1 -0.2027(5) 0.4239(4) 0.1614(3) 0.0277(8) Uani d . C
H3 1 -0.2815(5) 0.4048(4) 0.1037(3) 0.033 Uiso calc R H
C4 1 -0.2379(4) 0.3241(4) 0.2223(3) 0.0258(8) Uani d . C
C5 1 -0.1174(4) 0.3551(4) 0.3050(3) 0.0223(8) Uani d . C
H5 1 -0.1366(4) 0.2875(4) 0.3474(3) 0.027 Uiso calc R H
C6 1 0.0325(4) 0.4868(4) 0.3252(2) 0.0202(7) Uani d . C
C2' 1 0.1676(4) 0.5297(4) 0.4121(3) 0.0209(7) Uani d . C
C3' 1 0.1625(4) 0.4371(4) 0.4767(3) 0.0234(8) Uani d . C
H3' 1 0.0683(4) 0.3421(4) 0.4670(3) 0.028 Uiso calc R H
C4' 1 0.2944(5) 0.4823(4) 0.5557(3) 0.0266(8) Uani d . C
C5' 1 0.4283(5) 0.6248(5) 0.5678(3) 0.0306(9) Uani d . C
H5' 1 0.5203(5) 0.6611(5) 0.6214(3) 0.037 Uiso calc R H
C6' 1 0.4251(4) 0.7124(4) 0.5008(3) 0.0286(9) Uani d . C
H6' 1 0.5162(4) 0.8093(4) 0.5099(3) 0.034 Uiso calc R H
C44 1 -0.4039(5) 0.1872(5) 0.1997(3) 0.0391(10) Uani d . C
H44A 1 -0.4156(5) 0.1408(5) 0.2551(3) 0.059 Uiso calc R H
H44B 1 -0.4104(5) 0.1123(5) 0.1459(3) 0.059 Uiso calc R H
H44C 1 -0.4937(5) 0.2194(5) 0.1834(3) 0.059 Uiso calc R H
C44' 1 0.2930(5) 0.3810(5) 0.6244(3) 0.0354(9) Uani d . C
H44D 1 0.3914(5) 0.4343(5) 0.6776(3) 0.053 Uiso calc R H
H44E 1 0.2945(5) 0.2870(5) 0.5924(3) 0.053 Uiso calc R H
H44F 1 0.1919(5) 0.3553(5) 0.6481(3) 0.053 Uiso calc R H
C12R 1 0.5624(4) 0.8436(4) 0.2635(3) 0.0266(8) Uani d . C
C13R 1 0.7112(5) 0.8872(5) 0.2312(3) 0.0353(10) Uani d . C
H13R 1 0.8108(5) 0.9710(5) 0.2675(3) 0.042 Uiso calc R H
C14R 1 0.7086(5) 0.8072(5) 0.1475(3) 0.0433(12) Uani d . C
H14R 1 0.8075(5) 0.8365(5) 0.1252(3) 0.052 Uiso calc R H
C15R 1 0.5638(5) 0.6828(5) 0.0935(3) 0.0397(10) Uani d . C
H15R 1 0.5604(5) 0.6278(5) 0.0342(3) 0.048 Uiso calc R H
C16R 1 0.4264(5) 0.6445(4) 0.1312(3) 0.0282(9) Uani d . C
C22R 1 0.1914(4) 0.9952(4) 0.2889(3) 0.0256(8) Uani d . C
C23R 1 0.1502(4) 1.1207(4) 0.2851(3) 0.0306(9) Uani d . C
H23R 1 0.1374(4) 1.1735(4) 0.3403(3) 0.037 Uiso calc R H
C24R 1 0.1289(5) 1.1647(4) 0.2004(3) 0.0317(9) Uani d . C
H24R 1 0.1029(5) 1.2498(4) 0.1976(3) 0.038 Uiso calc R H
C25R 1 0.1447(4) 1.0874(4) 0.1186(3) 0.0295(9) Uani d . C
H25R 1 0.1313(4) 1.1173(4) 0.0596(3) 0.035 Uiso calc R H
C26R 1 0.1811(4) 0.9646(4) 0.1287(3) 0.0255(8) Uani d . C
O1S 1 0.8545(4) 0.1083(4) 0.4575(2) 0.0453(8) Uani d D O
H1S 1 0.7549(25) 0.0558(53) 0.4249(26) 0.068 Uiso d D H
H2S 1 0.8575(54) 0.0889(57) 0.5124(15) 0.068 Uiso d D H

loop_
_atom_type_symbol
_atom_type_description
_atom_type_scat_dispersion_real
_atom_type_scat_dispersion_imag
_atom_type_scat_source
C C 0.0033 0.0016 'International Tables Vol C Tables 4.2.6.8 and 6.1.1.4'
H H 0.0000 0.0000 'International Tables Vol C Tables 4.2.6.8 and 6.1.1.4'
N N 0.0061 0.0033 'International Tables Vol C Tables 4.2.6.8 and 6.1.1.4'
O O 0.0106 0.0060 'International Tables Vol C Tables 4.2.6.8 and 6.1.1.4'
Cl Cl 0.1484 0.1585 'International Tables Vol C Tables 4.2.6.8 and 6.1.1.4'
Zn Zn 0.2839 1.4301 'International Tables Vol C Tables 4.2.6.8 and 6.1.1.4'

loop_
_geom_angle_atom_site_label_1
_geom_angle_atom_site_label_2
_geom_angle_atom_site_label_3
_geom_angle
_geom_angle_publ_flag
O2R Zn N1' 104.47(12) y
O2R Zn O1R 98.85(12) y
N1' Zn O1R 96.84(12) y
O2R Zn N1 104.38(13) y
N1' Zn N1 78.48(13) y
O1R Zn N1 156.75(11) y
O2R Zn N1R 143.74(11) y
N1' Zn N1R 107.92(12) y
O1R Zn N1R 61.72(12) y
N1 Zn N1R 97.72(13) y
O2R Zn N2R 60.62(11) y
N1' Zn N2R 161.43(11) y
O1R Zn N2R 96.50(11) y
N1 Zn N2R 94.00(12) y
N1R Zn N2R 89.80(11) y
C12R O1R Zn 95.6(2) ?
C22R O2R Zn 100.1(2) ?
C2 N1 C6 118.9(3) ?
C2 N1 Zn 125.7(2) ?
C6 N1 Zn 115.3(2) ?
C6' N1' C2' 118.5(3) ?
C6' N1' Zn 126.3(2) ?
C2' N1' Zn 115.2(2) ?
C16R N1R C12R 119.6(3) ?
C16R N1R Zn 152.1(2) ?
C12R N1R Zn 87.3(2) ?
C26R N2R C22R 118.7(3) ?
C26R N2R Zn 157.2(2) ?
C22R N2R Zn 83.5(2) ?
N1 C2 C3 122.7(3) ?
C2 C3 C4 119.3(3) ?
C3 C4 C5 118.3(3) ?
C3 C4 C44 120.5(3) ?
C5 C4 C44 121.2(3) ?
C4 C5 C6 119.4(3) ?
N1 C6 C5 121.3(3) ?
N1 C6 C2' 115.6(3) ?
C5 C6 C2' 123.1(3) ?
N1' C2' C3' 121.6(3) ?
N1' C2' C6 115.3(3) ?
C3' C2' C6 123.1(3) ?
C2' C3' C4' 120.3(3) ?
C3' C4' C5' 117.6(3) ?
C3' C4' C44' 120.8(3) ?
C5' C4' C44' 121.6(4) ?
C6' C5' C4' 119.2(4) ?
N1' C6' C5' 122.8(3) ?
O1R C12R N1R 115.2(3) ?
O1R C12R C13R 125.3(4) ?
N1R C12R C13R 119.6(4) ?
C14R C13R C12R 118.9(4) ?
C13R C14R C15R 121.5(4) ?
C16R C15R C14R 116.1(4) ?
N1R C16R C15R 124.3(4) ?
N1R C16R Cl1R 115.5(3) ?
C15R C16R Cl1R 120.1(3) ?
O2R C22R N2R 115.7(3) ?
O2R C22R C23R 124.5(3) ?
N2R C22R C23R 119.8(3) ?
C24R C23R C22R 118.9(4) ?
C23R C24R C25R 121.4(4) ?
C26R C25R C24R 115.6(4) ?
N2R C26R C25R 125.6(4) ?
N2R C26R Cl2R 115.1(3) ?
C25R C26R Cl2R 119.3(3) ?

loop_
_geom_bond_atom_site_label_1
_geom_bond_atom_site_label_2
_geom_bond_site_symmetry_2
_geom_bond_distance
_geom_bond_publ_flag
Zn O2R . 2.039(3) y
Zn N1' . 2.091(3) y
Zn O1R . 2.097(3) y
Zn N1 . 2.098(3) y
Zn N1R . 2.237(3) y
Zn N2R . 2.373(3) y
Cl1R C16R . 1.748(4) ?
Cl2R C26R . 1.751(4) ?
O1R C12R . 1.280(5) ?
O2R C22R . 1.290(5) ?
N1 C2 . 1.338(5) ?
N1 C6 . 1.345(4) ?
N1' C6' . 1.336(5) ?
N1' C2' . 1.357(4) ?
N1R C16R . 1.325(5) ?
N1R C12R . 1.357(5) ?
N2R C26R . 1.323(5) ?
N2R C22R . 1.361(5) ?
C2 C3 . 1.380(5) ?
C3 C4 . 1.387(5) ?
C4 C5 . 1.390(5) ?
C4 C44 . 1.506(5) ?
C5 C6 . 1.399(5) ?
C6 C2' . 1.487(5) ?
C2' C3' . 1.383(5) ?
C3' C4' . 1.389(5) ?
C4' C5' . 1.400(5) ?
C4' C44' . 1.497(5) ?
C5' C6' . 1.386(5) ?
C12R C13R . 1.420(5) ?
C13R C14R . 1.357(6) ?
C14R C15R . 1.397(6) ?
C15R C16R . 1.377(5) ?
C22R C23R . 1.415(5) ?
C23R C24R . 1.372(6) ?
C24R C25R . 1.392(6) ?
C25R C26R . 1.378(5) ?
